data_2235450
loop_
_publ_author_name
'Khedhiri, Lamia'
'Akriche, Samah'
'Al-Deyab, Salem S.'
'Rzaigui, Mohamed'

_publ_section_title
;
 Bis(3-azoniapentane-1,5-diaminium) cyclohexaphosphate dihydrate: a
 monoclinic polymorph
;
_journal_coeditor_code HB6809
_journal_issue 7
_journal_name_full 'Acta Crystallographica Section E'
_journal_page_first o2038
_journal_page_last o2039
_journal_paper_doi 10.1107/S1600536812025172
_journal_volume 68
_journal_year 2012
_chemical_formula_iupac '2C4 H16 N3 3+, P6 O18 6-, 2H2 O'
_chemical_formula_moiety ' 2(C4 H16 N3 3+), P6 O18 6-, 2(H2 O)'
_chemical_formula_sum 'C8 H36 N6 O20 P6'
_chemical_formula_weight 722.25
_chemical_name_systematic
;
Bis(3-azoniapentane-1,5-diaminium) cyclohexaphosphate dihydrate
;
_space_group_IT_number 14
_symmetry_cell_setting monoclinic
_symmetry_space_group_name_Hall '-P 2ybc'
_symmetry_space_group_name_H-M 'P 1 21/c 1'
_atom_sites_solution_hydrogens geom
_atom_sites_solution_primary direct
_atom_sites_solution_secondary difmap
_audit_creation_method SHELXL-97
_cell_angle_alpha 90.00
_cell_angle_beta 105.07(2)
_cell_angle_gamma 90.00
_cell_formula_units_Z 2
_cell_length_a 10.033(4)
_cell_length_b 16.597(2)
_cell_length_c 8.007(3)
_cell_measurement_reflns_used 25
_cell_measurement_temperature 293(2)
_cell_measurement_theta_max 11
_cell_measurement_theta_min 9
_cell_volume 1287.5(7)
_computing_cell_refinement 'CAD-4 Express (Enraf--Nonius, 1994)'
_computing_data_collection 'CAD-4 Express (Enraf--Nonius, 1994)'
_computing_data_reduction 'XCAD4 (Harms & Wocadlo, 1995)'
_computing_molecular_graphics
;
Ortep-3 (Farrugia, 1997) and DIAMOND (Brandenburg & Putz, 2005)
;
_computing_publication_material 'WinGX (Farrugia, 1999)'
_computing_structure_refinement 'SHELXL97 (Sheldrick, 2008)'
_computing_structure_solution 'SHELXS97 (Sheldrick, 2008)'
_diffrn_ambient_temperature 293
_diffrn_measured_fraction_theta_full 0.999
_diffrn_measured_fraction_theta_max 0.999
_diffrn_measurement_device '\k-geometry diffractometer'
_diffrn_measurement_device_type 'Enraf--Nonius CAD-4'
_diffrn_measurement_method 'non-profiled omega scans'
_diffrn_radiation_monochromator graphite
_diffrn_radiation_source 'fine-focus sealed tube'
_diffrn_radiation_type AgK\a
_diffrn_radiation_wavelength 0.56087
_diffrn_reflns_av_R_equivalents 0.0143
_diffrn_reflns_av_sigmaI/netI 0.0188
_diffrn_reflns_limit_h_max 3
_diffrn_reflns_limit_h_min -16
_diffrn_reflns_limit_k_max 2
_diffrn_reflns_limit_k_min -27
_diffrn_reflns_limit_l_max 13
_diffrn_reflns_limit_l_min -13
_diffrn_reflns_number 9091
_diffrn_reflns_theta_full 27.96
_diffrn_reflns_theta_max 27.96
_diffrn_reflns_theta_min 2.29
_diffrn_standards_decay_% 2
_diffrn_standards_interval_time 120
_diffrn_standards_number 2
_exptl_absorpt_coefficient_mu 0.272
_exptl_absorpt_correction_type none
_exptl_crystal_colour colorless
_exptl_crystal_density_diffrn 1.863
_exptl_crystal_density_method 'not measured'
_exptl_crystal_description Prism
_exptl_crystal_F_000 752
_exptl_crystal_size_max 0.32
_exptl_crystal_size_mid 0.27
_exptl_crystal_size_min 0.21
_refine_diff_density_max 0.468
_refine_diff_density_min -0.967
_refine_ls_extinction_method none
_refine_ls_goodness_of_fit_ref 1.072
_refine_ls_hydrogen_treatment mixed
_refine_ls_matrix_type full
_refine_ls_number_parameters 189
_refine_ls_number_reflns 6303
_refine_ls_number_restraints 3
_refine_ls_restrained_S_all 1.072
_refine_ls_R_factor_all 0.0457
_refine_ls_R_factor_gt 0.0341
_refine_ls_shift/su_max 0.003
_refine_ls_shift/su_mean 0.000
_refine_ls_structure_factor_coef Fsqd
_refine_ls_weighting_details 'calc w=1/[\s^2^(Fo^2^)+(0.0609P)^2^+0.1509P] where P=(Fo^2^+2Fc^2^)/3'
_refine_ls_weighting_scheme calc
_refine_ls_wR_factor_gt 0.0933
_refine_ls_wR_factor_ref 0.0991
_reflns_number_gt 5211
_reflns_number_total 6303
_reflns_threshold_expression >2sigma(I)
_cod_data_source_file hb6809.cif
_cod_data_source_block I
_cod_original_cell_volume 1287.6(7)
_cod_original_sg_symbol_H-M 'P 21/c'
_cod_database_code 2235450
_cod_database_fobs_code 2235450

loop_
_symmetry_equiv_pos_as_xyz
'x, y, z'
'-x, y+1/2, -z+1/2'
'-x, -y, -z'
'x, -y-1/2, z-1/2'

loop_
_atom_site_type_symbol
_atom_site_label
_atom_site_fract_x
_atom_site_fract_y
_atom_site_fract_z
_atom_site_U_iso_or_equiv
_atom_site_adp_type
_atom_site_calc_flag
_atom_site_refinement_flags
_atom_site_occupancy
_atom_site_symmetry_multiplicity
P P1 0.20977(2) 0.430603(15) 0.26986(3) 0.01668(6) Uani d . 1 1
P P2 0.22574(3) 0.561419(16) 0.52233(3) 0.01743(6) Uani d . 1 1
P P3 0.50730(2) 0.627794(15) 0.61516(3) 0.01533(5) Uani d . 1 1
O O1 0.14711(9) 0.48310(6) 0.11911(10) 0.02688(16) Uani d . 1 1
O O2 0.15970(10) 0.34709(5) 0.26697(13) 0.03036(18) Uani d . 1 1
O O3 0.37237(8) 0.43405(4) 0.29127(10) 0.01950(13) Uani d . 1 1
O O4 0.19351(8) 0.47242(5) 0.44433(9) 0.01962(13) Uani d . 1 1
O O5 0.16446(10) 0.62392(5) 0.39346(12) 0.02936(17) Uani d . 1 1
O O6 0.18261(11) 0.55876(6) 0.68613(12) 0.03256(19) Uani d . 1 1
O O7 0.38893(8) 0.56033(5) 0.56188(13) 0.02876(18) Uani d . 1 1
O O8 0.47732(10) 0.68151(5) 0.74802(10) 0.02667(16) Uani d . 1 1
O O9 0.53563(11) 0.66399(6) 0.46030(11) 0.0340(2) Uani d . 1 1
O O1W 0.00786(13) 0.72797(7) 0.5688(2) 0.0500(3) Uani d D 1 1
H H1W1 0.061(2) 0.6947(11) 0.540(3) 0.060 Uiso d D 1 1
H H2W1 -0.0488(19) 0.7066(13) 0.618(3) 0.060 Uiso d D 1 1
N N1 0.13894(10) 0.63794(6) -0.02369(13) 0.02486(17) Uani d . 1 1
H H1A 0.1317 0.6212 -0.1313 0.037 Uiso calc R 1 1
H H1B 0.0692 0.6709 -0.0228 0.037 Uiso calc R 1 1
H H1C 0.1363 0.5957 0.0438 0.037 Uiso calc R 1 1
N N2 0.52234(9) 0.66493(5) 0.10700(11) 0.01944(14) Uani d . 1 1
H H2A 0.5252 0.6967 0.0169 0.023 Uiso calc R 1 1
H H2B 0.5298 0.6966 0.2003 0.023 Uiso calc R 1 1
N N3 0.88883(10) 0.59139(7) 0.20294(12) 0.02576(18) Uani d . 1 1
H H3A 0.8737 0.5500 0.2663 0.039 Uiso calc R 1 1
H H3B 0.9692 0.6143 0.2545 0.039 Uiso calc R 1 1
H H3C 0.8911 0.5739 0.0986 0.039 Uiso calc R 1 1
C C1 0.27111(11) 0.68116(7) 0.04148(16) 0.02540(19) Uani d . 1 1
H H1D 0.2726 0.7076 0.1499 0.030 Uiso calc R 1 1
H H1E 0.2810 0.7220 -0.0411 0.030 Uiso calc R 1 1
C C2 0.38863(11) 0.62149(6) 0.06828(14) 0.02173(17) Uani d . 1 1
H H2C 0.3865 0.5857 0.1634 0.026 Uiso calc R 1 1
H H2D 0.3784 0.5891 -0.0351 0.026 Uiso calc R 1 1
C C3 0.63924(10) 0.60786(6) 0.14047(14) 0.02126(17) Uani d . 1 1
H H3D 0.6324 0.5748 0.0387 0.026 Uiso calc R 1 1
H H3E 0.6344 0.5725 0.2352 0.026 Uiso calc R 1 1
C C4 0.77604(12) 0.65144(8) 0.18517(19) 0.0315(2) Uani d . 1 1
H H4A 0.7791 0.6898 0.0948 0.038 Uiso calc R 1 1
H H4B 0.7874 0.6807 0.2928 0.038 Uiso calc R 1 1

loop_
_atom_site_aniso_label
_atom_site_aniso_U_11
_atom_site_aniso_U_22
_atom_site_aniso_U_33
_atom_site_aniso_U_12
_atom_site_aniso_U_13
_atom_site_aniso_U_23
P1 0.01475(10) 0.01827(10) 0.01602(10) -0.00204(7) 0.00221(8) -0.00203(7)
P2 0.01514(10) 0.01911(11) 0.01686(10) 0.00136(8) 0.00204(8) -0.00171(7)
P3 0.01797(10) 0.01535(10) 0.01216(9) 0.00046(7) 0.00302(7) 0.00027(7)
O1 0.0259(4) 0.0339(4) 0.0167(3) 0.0062(3) -0.0019(3) 0.0011(3)
O2 0.0304(4) 0.0226(4) 0.0406(5) -0.0104(3) 0.0137(4) -0.0089(3)
O3 0.0149(3) 0.0209(3) 0.0223(3) 0.0003(2) 0.0043(2) 0.0044(2)
O4 0.0214(3) 0.0203(3) 0.0178(3) -0.0036(2) 0.0063(2) -0.0028(2)
O5 0.0276(4) 0.0240(4) 0.0311(4) 0.0032(3) -0.0020(3) 0.0059(3)
O6 0.0412(5) 0.0361(5) 0.0248(4) -0.0009(4) 0.0165(4) -0.0082(3)
O7 0.0154(3) 0.0231(3) 0.0438(5) -0.0011(3) 0.0005(3) -0.0097(3)
O8 0.0383(4) 0.0210(3) 0.0211(3) 0.0043(3) 0.0083(3) -0.0055(3)
O9 0.0430(5) 0.0408(5) 0.0204(3) 0.0056(4) 0.0121(3) 0.0133(3)
O1W 0.0487(7) 0.0299(5) 0.0854(9) 0.0048(4) 0.0424(7) 0.0120(6)
N1 0.0197(4) 0.0278(4) 0.0272(4) 0.0013(3) 0.0063(3) -0.0007(3)
N2 0.0197(3) 0.0188(3) 0.0203(3) 0.0004(3) 0.0059(3) 0.0006(3)
N3 0.0182(4) 0.0354(5) 0.0225(4) -0.0010(3) 0.0031(3) -0.0015(3)
C1 0.0205(4) 0.0232(4) 0.0324(5) 0.0012(3) 0.0067(4) -0.0026(4)
C2 0.0188(4) 0.0215(4) 0.0241(4) 0.0003(3) 0.0042(3) 0.0004(3)
C3 0.0183(4) 0.0207(4) 0.0242(4) 0.0011(3) 0.0044(3) 0.0010(3)
C4 0.0209(4) 0.0270(5) 0.0436(7) -0.0024(4) 0.0031(4) -0.0081(5)

loop_
_atom_type_symbol
_atom_type_description
_atom_type_scat_dispersion_real
_atom_type_scat_dispersion_imag
_atom_type_scat_source
C C 0.0015 0.0009 'International Tables Vol C Tables 4.2.6.8 and 6.1.1.4'
H H 0.0000 0.0000 'International Tables Vol C Tables 4.2.6.8 and 6.1.1.4'
N N 0.0030 0.0019 'International Tables Vol C Tables 4.2.6.8 and 6.1.1.4'
O O 0.0056 0.0036 'International Tables Vol C Tables 4.2.6.8 and 6.1.1.4'
P P 0.0667 0.0580 'International Tables Vol C Tables 4.2.6.8 and 6.1.1.4'

loop_
_geom_angle_atom_site_label_1
_geom_angle_atom_site_label_2
_geom_angle_atom_site_label_3
_geom_angle_site_symmetry_3
_geom_angle
O2 P1 O1 . 117.88(6)
O2 P1 O3 . 111.74(5)
O1 P1 O3 . 105.69(5)
O2 P1 O4 . 108.01(5)
O1 P1 O4 . 109.60(5)
O3 P1 O4 . 102.90(4)
O5 P2 O6 . 118.24(6)
O5 P2 O7 . 111.58(6)
O6 P2 O7 . 110.27(6)
O5 P2 O4 . 111.65(5)
O6 P2 O4 . 103.95(5)
O7 P2 O4 . 99.24(4)
O9 P3 O8 . 118.73(6)
O9 P3 O7 . 110.62(6)
O8 P3 O7 . 109.68(6)
O9 P3 O3 3_666 111.48(5)
O8 P3 O3 3_666 108.51(5)
O7 P3 O3 3_666 95.29(5)
P1 O3 P3 3_666 130.36(5)
P2 O4 P1 . 132.93(5)
P2 O7 P3 . 134.33(6)
H1W1 O1W H2W1 . 113.7(19)
C1 N1 H1A . 109.5
C1 N1 H1B . 109.5
H1A N1 H1B . 109.5
C1 N1 H1C . 109.5
H1A N1 H1C . 109.5
H1B N1 H1C . 109.5
C3 N2 C2 . 111.02(9)
C3 N2 H2A . 109.4
C2 N2 H2A . 109.4
C3 N2 H2B . 109.4
C2 N2 H2B . 109.4
H2A N2 H2B . 108.0
C4 N3 H3A . 109.5
C4 N3 H3B . 109.5
H3A N3 H3B . 109.5
C4 N3 H3C . 109.5
H3A N3 H3C . 109.5
H3B N3 H3C . 109.5
N1 C1 C2 . 109.10(9)
N1 C1 H1D . 109.9
C2 C1 H1D . 109.9
N1 C1 H1E . 109.9
C2 C1 H1E . 109.9
H1D C1 H1E . 108.3
N2 C2 C1 . 109.94(9)
N2 C2 H2C . 109.7
C1 C2 H2C . 109.7
N2 C2 H2D . 109.7
C1 C2 H2D . 109.7
H2C C2 H2D . 108.2
N2 C3 C4 . 111.46(9)
N2 C3 H3D . 109.3
C4 C3 H3D . 109.3
N2 C3 H3E . 109.3
C4 C3 H3E . 109.3
H3D C3 H3E . 108.0
N3 C4 C3 . 108.90(10)
N3 C4 H4A . 109.9
C3 C4 H4A . 109.9
N3 C4 H4B . 109.9
C3 C4 H4B . 109.9
H4A C4 H4B . 108.3

loop_
_geom_bond_atom_site_label_1
_geom_bond_atom_site_label_2
_geom_bond_site_symmetry_2
_geom_bond_distance
P1 O2 . 1.4725(9)
P1 O1 . 1.4889(9)
P1 O3 . 1.5964(10)
P1 O4 . 1.6058(9)
P2 O5 . 1.4796(9)
P2 O6 . 1.4847(10)
P2 O7 . 1.5849(11)
P2 O4 . 1.6037(8)
P3 O9 . 1.4706(9)
P3 O8 . 1.4776(9)
P3 O7 . 1.6072(9)
P3 O3 3_666 1.6132(8)
O3 P3 3_666 1.6132(8)
O1W H1W1 . 0.840(9)
O1W H2W1 . 0.849(9)
N1 C1 . 1.4783(15)
N1 H1A . 0.8900
N1 H1B . 0.8900
N1 H1C . 0.8900
N2 C3 . 1.4769(14)
N2 C2 . 1.4831(14)
N2 H2A . 0.9000
N2 H2B . 0.9000
N3 C4 . 1.4867(16)
N3 H3A . 0.8900
N3 H3B . 0.8900
N3 H3C . 0.8900
C1 C2 . 1.5119(15)
C1 H1D . 0.9700
C1 H1E . 0.9700
C2 H2C . 0.9700
C2 H2D . 0.9700
C3 C4 . 1.5099(16)
C3 H3D . 0.9700
C3 H3E . 0.9700
C4 H4A . 0.9700
C4 H4B . 0.9700

loop_
_geom_hbond_atom_site_label_D
_geom_hbond_atom_site_label_H
_geom_hbond_atom_site_label_A
_geom_hbond_site_symmetry_A
_geom_hbond_distance_DH
_geom_hbond_distance_HA
_geom_hbond_distance_DA
_geom_hbond_angle_DHA
O1W H1W1 O5 . 0.840(9) 2.115(11) 2.9274(17) 163(2)
O1W H2W1 O2 3_566 0.849(9) 1.847(10) 2.6938(16) 175(2)
N1 H1B O1W 4_575 0.89 1.99 2.7817(15) 147
N1 H1C O1 . 0.89 1.96 2.8054(14) 159
N1 H1A O6 1_554 0.89 1.96 2.8013(15) 156
N2 H2A O8 1_554 0.90 2.10 2.8049(16) 135
N2 H2A O9 4_575 0.90 2.36 3.0891(15) 138
N2 H2B O9 . 0.90 2.14 2.7973(16) 130
N2 H2B O8 4_575 0.90 2.15 2.8706(13) 137
N3 H3B O5 1_655 0.89 1.99 2.8414(17) 159
N3 H3C O1 3_665 0.89 1.93 2.7973(16) 164
N3 H3A O6 3_666 0.89 1.96 2.8008(16) 157

loop_
_geom_torsion_atom_site_label_1
_geom_torsion_atom_site_label_2
_geom_torsion_atom_site_label_3
_geom_torsion_atom_site_label_4
_geom_torsion_site_symmetry_1
_geom_torsion_site_symmetry_4
_geom_torsion
O2 P1 O3 P3 . 3_666 -28.76(9)
O1 P1 O3 P3 . 3_666 -158.18(6)
O4 P1 O3 P3 . 3_666 86.88(7)
O5 P2 O4 P1 . . 50.02(9)
O6 P2 O4 P1 . . 178.57(7)
O7 P2 O4 P1 . . -67.73(8)
O2 P1 O4 P2 . . -178.70(7)
O1 P1 O4 P2 . . -49.08(8)
O3 P1 O4 P2 . . 63.01(8)
O5 P2 O7 P3 . . 51.30(11)
O6 P2 O7 P3 . . -82.21(10)
O4 P2 O7 P3 . . 169.10(9)
O9 P3 O7 P2 . . -89.73(10)
O8 P3 O7 P2 . . 43.13(11)
O3 P3 O7 P2 3_666 . 154.95(9)
C3 N2 C2 C1 . . 177.79(9)
N1 C1 C2 N2 . . 171.15(9)
C2 N2 C3 C4 . . -178.34(9)
N2 C3 C4 N3 . . -175.34(9)
